data_7011124
loop_
_publ_author_name
'Markus Weitzer'
'Markus Schatz'
'Frank Hampel'
'Frank W. Heinemann'
'Siegfried Schindler'

_publ_section_title
;
 Low temperature stopped-flow studies in inorganic chemistry
;
_journal_issue 5
_journal_name_full 'J. Chem. Soc., Dalton Trans.'
_journal_page_first 686
_journal_page_last 694
_journal_paper_doi 10.1039/b107927c
_journal_year 2002
_chemical_formula_sum 'C18 H25 Cl Cu N5 O4'
_chemical_formula_weight 474.42
_chemical_name_systematic
;
?
;
_space_group_IT_number 2
_symmetry_cell_setting triclinic
_symmetry_space_group_name_Hall '-P 1'
_symmetry_space_group_name_H-M 'P -1'
_atom_sites_solution_hydrogens geom
_atom_sites_solution_primary direct
_atom_sites_solution_secondary difmap
_audit_creation_method SHELXL-97
_cell_angle_alpha 70.2800(10)
_cell_angle_beta 78.0720(10)
_cell_angle_gamma 85.0830(10)
_cell_formula_units_Z 2
_cell_length_a 7.66920(10)
_cell_length_b 11.1356(2)
_cell_length_c 13.1908(2)
_cell_measurement_reflns_used 4342
_cell_measurement_temperature 173(2)
_cell_volume 1037.39(3)
_computing_cell_refinement DENZO
_computing_data_collection Collect
_computing_data_reduction DENZO
_computing_molecular_graphics 'SHELXTL NT 5.2'
_computing_publication_material 'SHELXL-97 (Sheldrick, 1997)'
_computing_structure_refinement 'SHELXL-97 (Sheldrick, 1997)'
_computing_structure_solution 'SHELXS-97 (Sheldrick, 1990)'
_diffrn_ambient_temperature 173(2)
_diffrn_detector_area_resol_mean 9
_diffrn_measured_fraction_theta_full 0.997
_diffrn_measured_fraction_theta_max 0.997
_diffrn_measurement_device_type 'Nonius KappaCCD'
_diffrn_radiation_monochromator graphite
_diffrn_radiation_source 'fine-focus sealed tube'
_diffrn_radiation_type MoK\a
_diffrn_radiation_wavelength 0.71073
_diffrn_reflns_av_R_equivalents 0.0174
_diffrn_reflns_av_sigmaI/netI 0.0338
_diffrn_reflns_limit_h_max 9
_diffrn_reflns_limit_h_min -9
_diffrn_reflns_limit_k_max 14
_diffrn_reflns_limit_k_min -14
_diffrn_reflns_limit_l_max 17
_diffrn_reflns_limit_l_min -17
_diffrn_reflns_number 8224
_diffrn_reflns_theta_full 27.47
_diffrn_reflns_theta_max 27.47
_diffrn_reflns_theta_min 1.94
_exptl_absorpt_coefficient_mu 1.216
_exptl_absorpt_correction_T_max 0.7117
_exptl_absorpt_correction_T_min 0.6419
_exptl_crystal_colour orange
_exptl_crystal_density_diffrn 1.519
_exptl_crystal_density_method 'not measured'
_exptl_crystal_description blocks
_exptl_crystal_F_000 492
_exptl_crystal_size_max 0.40
_exptl_crystal_size_mid 0.35
_exptl_crystal_size_min 0.30
_refine_diff_density_max 0.376
_refine_diff_density_min -0.498
_refine_diff_density_rms 0.083
_refine_ls_extinction_method none
_refine_ls_goodness_of_fit_ref 1.085
_refine_ls_hydrogen_treatment 'free isotropic refined'
_refine_ls_matrix_type full
_refine_ls_number_parameters 362
_refine_ls_number_reflns 4737
_refine_ls_number_restraints 0
_refine_ls_restrained_S_all 1.085
_refine_ls_R_factor_all 0.0393
_refine_ls_R_factor_gt 0.0303
_refine_ls_shift/su_max 0.143
_refine_ls_shift/su_mean 0.006
_refine_ls_structure_factor_coef Fsqd
_refine_ls_weighting_details 'calc w=1/[\s^2^(Fo^2^)+(0.0587P)^2^+0.0394P] where P=(Fo^2^+2Fc^2^)/3'
_refine_ls_weighting_scheme calc
_refine_ls_wR_factor_gt 0.0823
_refine_ls_wR_factor_ref 0.0924
_reflns_number_gt 4082
_reflns_number_total 4737
_reflns_threshold_expression >2sigma(I)
_cod_data_source_file b107927c.txt
_cod_data_source_block ass04
_cod_depositor_comments
;
The following automatic conversions were performed:
'_symmetry_cell_setting' value 'Triclinic' changed to 'triclinic'
according to '/home/saulius/struct/CIF-dictionaries/cif_core.dic'
dictionary named 'cif_core.dic' version 2.4.1 from 2010-06-29.

Automatic conversion script
Id: cif_fix_enum 1527 2010-12-29 10:47:43Z saulius 
;
_cod_original_sg_symbol_H-M P-1
_cod_database_code 7011124

loop_
_symmetry_equiv_pos_as_xyz
'x, y, z'
'-x, -y, -z'

loop_
_atom_site_label
_atom_site_type_symbol
_atom_site_fract_x
_atom_site_fract_y
_atom_site_fract_z
_atom_site_U_iso_or_equiv
_atom_site_adp_type
_atom_site_occupancy
_atom_site_symmetry_multiplicity
_atom_site_calc_flag
_atom_site_refinement_flags
_atom_site_disorder_assembly
_atom_site_disorder_group
Cu1 Cu 0.30651(3) 0.596932(19) 0.753732(17) 0.02512(9) Uani 1 1 d . . .
N1 N 0.35950(18) 0.81983(13) 0.64795(12) 0.0217(3) Uani 1 1 d . . .
C1 C 0.4846(2) 0.85312(17) 0.70252(14) 0.0252(4) Uani 1 1 d . . .
H1B H 0.494(3) 0.947(2) 0.6851(17) 0.031(5) Uiso 1 1 d . . .
H1A H 0.603(3) 0.8260(19) 0.6748(16) 0.022(5) Uiso 1 1 d . . .
C2 C 0.4376(3) 0.81909(17) 0.53775(14) 0.0255(4) Uani 1 1 d . . .
H2B H 0.511(3) 0.893(2) 0.4959(18) 0.029(5) Uiso 1 1 d . . .
H2A H 0.339(3) 0.8235(19) 0.5007(17) 0.026(5) Uiso 1 1 d . . .
C3 C 0.1878(2) 0.88726(17) 0.65606(16) 0.0263(4) Uani 1 1 d . . .
H3B H 0.169(3) 0.9041(19) 0.7245(18) 0.029(5) Uiso 1 1 d . . .
H3A H 0.187(2) 0.9665(19) 0.5956(16) 0.022(5) Uiso 1 1 d . . .
C4 C 0.0388(2) 0.80615(18) 0.65664(16) 0.0283(4) Uani 1 1 d . . .
H4B H -0.069(3) 0.858(2) 0.6645(17) 0.030(5) Uiso 1 1 d . . .
H4A H 0.063(3) 0.795(2) 0.5886(19) 0.032(5) Uiso 1 1 d . . .
N5 N 0.02910(19) 0.68126(14) 0.74434(12) 0.0252(3) Uani 1 1 d . . .
C11 C 0.4365(2) 0.79345(16) 0.82522(14) 0.0229(3) Uani 1 1 d . . .
N12 N 0.38178(19) 0.67217(14) 0.86356(12) 0.0247(3) Uani 1 1 d . . .
C13 C 0.3442(3) 0.6156(2) 0.97264(16) 0.0321(4) Uani 1 1 d . . .
H13 H 0.310(3) 0.531(2) 0.9970(19) 0.037(6) Uiso 1 1 d . . .
C14 C 0.3560(3) 0.6760(2) 1.04621(17) 0.0399(5) Uani 1 1 d . . .
H14 H 0.324(3) 0.634(2) 1.117(2) 0.051(7) Uiso 1 1 d . . .
C15 C 0.4101(3) 0.8003(2) 1.00667(18) 0.0412(5) Uani 1 1 d . . .
H15 H 0.416(3) 0.841(2) 1.0567(18) 0.032(5) Uiso 1 1 d . . .
C16 C 0.4515(3) 0.8602(2) 0.89472(16) 0.0320(4) Uani 1 1 d . . .
H16 H 0.483(3) 0.947(2) 0.8650(18) 0.037(6) Uiso 1 1 d . . .
C21 C 0.5505(2) 0.70012(16) 0.53870(13) 0.0209(3) Uani 1 1 d . . .
N22 N 0.49933(18) 0.59189(13) 0.62070(11) 0.0209(3) Uani 1 1 d . . .
C23 C 0.5924(2) 0.48392(17) 0.61845(15) 0.0240(4) Uani 1 1 d . . .
H23 H 0.553(2) 0.4082(19) 0.6809(16) 0.019(4) Uiso 1 1 d . . .
C24 C 0.7352(2) 0.48084(18) 0.53715(16) 0.0273(4) Uani 1 1 d . . .
H24 H 0.791(3) 0.402(2) 0.5413(18) 0.036(6) Uiso 1 1 d . . .
C25 C 0.7884(2) 0.59277(19) 0.45380(16) 0.0294(4) Uani 1 1 d . . .
H25 H 0.877(3) 0.591(2) 0.4023(17) 0.026(5) Uiso 1 1 d . . .
C26 C 0.6947(2) 0.70442(18) 0.45561(15) 0.0268(4) Uani 1 1 d . . .
H26 H 0.726(3) 0.784(2) 0.4040(18) 0.032(5) Uiso 1 1 d . . .
C51 C -0.0478(3) 0.6947(2) 0.85108(17) 0.0339(4) Uani 1 1 d . . .
H51C H 0.018(3) 0.754(2) 0.8674(19) 0.042(6) Uiso 1 1 d . . .
H51B H -0.171(3) 0.723(2) 0.8544(17) 0.032(5) Uiso 1 1 d . . .
H51A H -0.048(3) 0.616(2) 0.909(2) 0.043(6) Uiso 1 1 d . . .
C52 C -0.0814(3) 0.5951(2) 0.7225(2) 0.0370(5) Uani 1 1 d . . .
H52C H -0.028(3) 0.591(2) 0.648(2) 0.046(7) Uiso 1 1 d . . .
H52B H -0.073(3) 0.511(2) 0.7737(19) 0.037(6) Uiso 1 1 d . . .
H52A H -0.217(4) 0.628(3) 0.732(2) 0.061(8) Uiso 1 1 d . . .
N100 N 0.2360(2) 0.41221(16) 0.83738(15) 0.0360(4) Uani 1 1 d . . .
C100 C 0.2072(3) 0.30613(19) 0.86953(16) 0.0323(4) Uani 1 1 d . . .
C101 C 0.1719(4) 0.1707(2) 0.9092(3) 0.0514(6) Uani 1 1 d . . .
H10C H 0.191(4) 0.135(3) 0.978(3) 0.066(9) Uiso 1 1 d . . .
H10B H 0.048(5) 0.154(3) 0.912(3) 0.083(10) Uiso 1 1 d . . .
H10A H 0.238(6) 0.127(4) 0.866(4) 0.117(15) Uiso 1 1 d . . .
Cl1 Cl -0.18793(6) 0.13699(4) 0.73059(3) 0.02809(12) Uani 1 1 d . . .
O11 O -0.1508(2) 0.02279(14) 0.81493(13) 0.0465(4) Uani 1 1 d . . .
O12 O -0.1097(2) 0.12861(17) 0.62496(12) 0.0511(4) Uani 1 1 d . . .
O13 O -0.37677(19) 0.15592(14) 0.73919(13) 0.0415(4) Uani 1 1 d . . .
O14 O -0.1155(2) 0.24462(15) 0.74414(13) 0.0466(4) Uani 1 1 d . . .

loop_
_atom_site_aniso_label
_atom_site_aniso_U_11
_atom_site_aniso_U_22
_atom_site_aniso_U_33
_atom_site_aniso_U_23
_atom_site_aniso_U_13
_atom_site_aniso_U_12
Cu1 0.02662(14) 0.02160(14) 0.02487(14) -0.00609(10) -0.00189(9) -0.00198(9)
N1 0.0198(7) 0.0211(7) 0.0237(7) -0.0074(6) -0.0042(5) 0.0030(5)
C1 0.0258(9) 0.0220(9) 0.0258(9) -0.0048(7) -0.0038(7) -0.0037(7)
C2 0.0304(9) 0.0200(9) 0.0216(8) -0.0026(7) -0.0033(7) 0.0016(7)
C3 0.0254(9) 0.0200(9) 0.0314(10) -0.0073(8) -0.0045(7) 0.0046(7)
C4 0.0243(9) 0.0296(10) 0.0306(10) -0.0085(8) -0.0086(7) 0.0044(7)
N5 0.0236(7) 0.0243(8) 0.0282(8) -0.0089(6) -0.0047(6) -0.0016(6)
C11 0.0179(8) 0.0251(9) 0.0264(9) -0.0085(7) -0.0054(6) -0.0006(6)
N12 0.0251(7) 0.0228(7) 0.0247(7) -0.0044(6) -0.0071(6) -0.0013(6)
C13 0.0353(10) 0.0312(10) 0.0248(9) -0.0005(8) -0.0070(8) -0.0060(8)
C14 0.0431(12) 0.0522(13) 0.0221(10) -0.0076(9) -0.0044(8) -0.0119(10)
C15 0.0428(12) 0.0550(14) 0.0327(11) -0.0226(11) -0.0043(9) -0.0101(10)
C16 0.0307(10) 0.0338(11) 0.0349(10) -0.0170(9) -0.0017(8) -0.0064(8)
C21 0.0226(8) 0.0191(8) 0.0222(8) -0.0066(7) -0.0069(6) -0.0019(6)
N22 0.0216(7) 0.0185(7) 0.0219(7) -0.0049(6) -0.0056(5) -0.0011(5)
C23 0.0268(9) 0.0205(8) 0.0264(9) -0.0076(7) -0.0092(7) 0.0001(7)
C24 0.0279(9) 0.0246(9) 0.0338(10) -0.0142(8) -0.0100(8) 0.0043(7)
C25 0.0236(9) 0.0367(11) 0.0292(9) -0.0156(8) 0.0006(7) -0.0010(7)
C26 0.0304(9) 0.0251(9) 0.0234(9) -0.0067(7) -0.0024(7) -0.0033(7)
C51 0.0263(10) 0.0398(12) 0.0337(11) -0.0132(10) -0.0002(8) 0.0004(8)
C52 0.0292(10) 0.0333(11) 0.0538(13) -0.0167(10) -0.0147(9) -0.0025(8)
N100 0.0369(9) 0.0270(9) 0.0390(9) -0.0044(7) -0.0047(7) -0.0054(7)
C100 0.0348(10) 0.0308(11) 0.0295(10) -0.0060(8) -0.0090(8) 0.0006(8)
C101 0.0710(18) 0.0248(11) 0.0589(16) -0.0020(11) -0.0312(14) -0.0065(11)
Cl1 0.0303(2) 0.0270(2) 0.0234(2) -0.00462(18) -0.00436(17) 0.00151(17)
O11 0.0564(10) 0.0320(8) 0.0399(8) 0.0032(7) -0.0129(7) 0.0050(7)
O12 0.0545(10) 0.0679(11) 0.0307(8) -0.0211(8) -0.0052(7) 0.0144(8)
O13 0.0298(7) 0.0385(8) 0.0511(9) -0.0104(7) -0.0042(6) 0.0010(6)
O14 0.0548(9) 0.0381(8) 0.0478(9) -0.0103(7) -0.0123(7) -0.0151(7)

loop_
_atom_type_symbol
_atom_type_description
_atom_type_scat_dispersion_real
_atom_type_scat_dispersion_imag
_atom_type_scat_source
C C 0.0033 0.0016 'International Tables Vol C Tables 4.2.6.8 and 6.1.1.4'
H H 0.0000 0.0000 'International Tables Vol C Tables 4.2.6.8 and 6.1.1.4'
N N 0.0061 0.0033 'International Tables Vol C Tables 4.2.6.8 and 6.1.1.4'
O O 0.0106 0.0060 'International Tables Vol C Tables 4.2.6.8 and 6.1.1.4'
Cu Cu 0.3201 1.2651 'International Tables Vol C Tables 4.2.6.8 and 6.1.1.4'
Cl Cl 0.1484 0.1585 'International Tables Vol C Tables 4.2.6.8 and 6.1.1.4'

loop_
_geom_angle_atom_site_label_1
_geom_angle_atom_site_label_2
_geom_angle_atom_site_label_3
_geom_angle
_geom_angle_site_symmetry_1
_geom_angle_site_symmetry_3
_geom_angle_publ_flag
N100 Cu1 N22 105.86(6) . . ?
N100 Cu1 N12 107.76(7) . . ?
N22 Cu1 N12 116.46(6) . . ?
N100 Cu1 N5 97.76(6) . . ?
N22 Cu1 N5 124.98(5) . . ?
N12 Cu1 N5 101.64(5) . . ?
N100 Cu1 N1 173.79(6) . . ?
N22 Cu1 N1 76.04(5) . . ?
N12 Cu1 N1 76.10(5) . . ?
N5 Cu1 N1 76.53(5) . . ?
C1 N1 C2 113.42(14) . . ?
C1 N1 C3 114.16(14) . . ?
C2 N1 C3 114.17(14) . . ?
C1 N1 Cu1 102.07(10) . . ?
C2 N1 Cu1 104.28(10) . . ?
C3 N1 Cu1 107.24(10) . . ?
N1 C1 C11 111.66(14) . . ?
N1 C2 C21 112.19(14) . . ?
N1 C3 C4 111.14(14) . . ?
N5 C4 C3 112.75(15) . . ?
C51 N5 C52 108.87(16) . . ?
C51 N5 C4 110.91(15) . . ?
C52 N5 C4 109.86(15) . . ?
C51 N5 Cu1 107.28(11) . . ?
C52 N5 Cu1 110.14(12) . . ?
C4 N5 Cu1 109.73(10) . . ?
N12 C11 C16 121.99(17) . . ?
N12 C11 C1 116.65(15) . . ?
C16 C11 C1 121.34(16) . . ?
C13 N12 C11 117.70(16) . . ?
C13 N12 Cu1 122.85(13) . . ?
C11 N12 Cu1 118.02(12) . . ?
N12 C13 C14 123.37(19) . . ?
C15 C14 C13 118.70(19) . . ?
C14 C15 C16 119.02(19) . . ?
C15 C16 C11 119.20(19) . . ?
N22 C21 C26 122.48(15) . . ?
N22 C21 C2 117.16(14) . . ?
C26 C21 C2 120.31(15) . . ?
C21 N22 C23 117.56(14) . . ?
C21 N22 Cu1 120.28(11) . . ?
C23 N22 Cu1 121.72(12) . . ?
N22 C23 C24 123.03(17) . . ?
C23 C24 C25 119.10(17) . . ?
C24 C25 C26 118.41(17) . . ?
C21 C26 C25 119.39(17) . . ?
C100 N100 Cu1 169.68(18) . . ?
N100 C100 C101 179.2(3) . . ?
O12 Cl1 O13 109.86(10) . . ?
O12 Cl1 O11 110.29(10) . . ?
O13 Cl1 O11 109.59(10) . . ?
O12 Cl1 O14 109.21(10) . . ?
O13 Cl1 O14 108.43(9) . . ?
O11 Cl1 O14 109.44(10) . . ?

loop_
_geom_bond_atom_site_label_1
_geom_bond_atom_site_label_2
_geom_bond_distance
_geom_bond_site_symmetry_2
_geom_bond_publ_flag
Cu1 N100 2.0380(17) . ?
Cu1 N22 2.0613(14) . ?
Cu1 N12 2.0932(15) . ?
Cu1 N5 2.2608(15) . ?
Cu1 N1 2.4236(14) . ?
N1 C1 1.450(2) . ?
N1 C2 1.456(2) . ?
N1 C3 1.462(2) . ?
C1 C11 1.506(2) . ?
C2 C21 1.517(2) . ?
C3 C4 1.513(3) . ?
C4 N5 1.475(2) . ?
N5 C51 1.461(2) . ?
N5 C52 1.466(2) . ?
C11 N12 1.343(2) . ?
C11 C16 1.387(3) . ?
N12 C13 1.341(2) . ?
C13 C14 1.375(3) . ?
C14 C15 1.372(3) . ?
C15 C16 1.380(3) . ?
C21 N22 1.343(2) . ?
C21 C26 1.378(2) . ?
N22 C23 1.351(2) . ?
C23 C24 1.372(3) . ?
C24 C25 1.381(3) . ?
C25 C26 1.387(3) . ?
N100 C100 1.137(3) . ?
C100 C101 1.449(3) . ?
Cl1 O12 1.4291(15) . ?
Cl1 O13 1.4320(15) . ?
Cl1 O11 1.4319(15) . ?
Cl1 O14 1.4412(15) . ?
